data_7716750
loop_
_publ_author_name
'Mehta, Gautam K.'
'Nguyen, Thao T.'
'Flores, Marco'
'Trovitch, Ryan J.'

_publ_section_title
;
 Manganese catalysed dehydrocoupling of silanes and siloxanes with ammonia
 to prepare oligosilazanes and polysiloxazanes.
;
_journal_issue 34
_journal_name_full 'Dalton transactions (Cambridge, England : 2003)'
_journal_page_first 14272
_journal_page_last 14277
_journal_paper_doi 10.1039/d4dt01982b
_journal_volume 53
_journal_year 2024
_chemical_formula_moiety 'C58 H86 Mn2 N6'
_chemical_formula_sum 'C58 H86 Mn2 N6'
_chemical_formula_weight 977.20
_space_group_crystal_system monoclinic
_space_group_IT_number 15
_space_group_name_Hall '-C 2yc'
_space_group_name_H-M_alt 'C 1 2/c 1'
_atom_sites_solution_hydrogens geom
_atom_sites_solution_primary direct
_atom_sites_solution_secondary difmap
_audit_update_record
;
2024-04-18 deposited with the CCDC.	2024-07-23 downloaded from the CCDC.
;
_cell_angle_alpha 90
_cell_angle_beta 91.125(8)
_cell_angle_gamma 90
_cell_formula_units_Z 4
_cell_length_a 22.875(10)
_cell_length_b 14.747(7)
_cell_length_c 16.257(7)
_cell_measurement_reflns_used 4165
_cell_measurement_temperature 123.0(1)
_cell_measurement_theta_max 24.2437
_cell_measurement_theta_min 2.5062
_cell_volume 5483(4)
_computing_cell_refinement 'SAINT V8.34A (Bruker AXS, 2014)'
_computing_data_collection 'Bruker Instrument Service V2015.5.1.3'
_computing_data_reduction 'SAINT V8.34A (Bruker AXS, 2014)'
_computing_molecular_graphics 'XShell V6.3.1 (Bruker AXS, 2004)'
_computing_publication_material 'Bruker APEX2 V2014.11-0 (Bruker AXS, 2014)'
_computing_structure_refinement 'SHELXL-2014/7 (Sheldrick, 2014)'
_computing_structure_solution 'SHELXTL XT V2014/4 (Sheldrick, 2015a)'
_diffrn_ambient_temperature 123.0(1)
_diffrn_detector_area_resol_mean 8.3330
_diffrn_measured_fraction_theta_full 0.996
_diffrn_measured_fraction_theta_max 0.996
_diffrn_measurement_device_type 'Bruker Smart APEX Diffractometer'
_diffrn_measurement_method '\w and \f scans'
_diffrn_radiation_monochromator graphite
_diffrn_radiation_type MoK\a
_diffrn_radiation_wavelength 0.71073
_diffrn_reflns_av_R_equivalents 0.0630
_diffrn_reflns_av_unetI/netI 0.0584
_diffrn_reflns_limit_h_max 27
_diffrn_reflns_limit_h_min -27
_diffrn_reflns_limit_k_max 17
_diffrn_reflns_limit_k_min -17
_diffrn_reflns_limit_l_max 19
_diffrn_reflns_limit_l_min -19
_diffrn_reflns_number 22437
_diffrn_reflns_theta_full 25.31
_diffrn_reflns_theta_max 25.31
_diffrn_reflns_theta_min 2.06
_diffrn_source 'fine-focus sealed tube'
_diffrn_source_type 'sealed tube'
_exptl_absorpt_coefficient_mu 0.502
_exptl_absorpt_correction_T_max 0.93
_exptl_absorpt_correction_T_min 0.79
_exptl_absorpt_correction_type multi-scan
_exptl_absorpt_process_details 'SADABS V2014/5 (Bruker AXS, 2014)'
_exptl_crystal_colour 'clear light yellow-green'
_exptl_crystal_density_diffrn 1.184
_exptl_crystal_density_method 'not measured'
_exptl_crystal_description Needle
_exptl_crystal_F_000 2104
_exptl_crystal_size_max 0.295
_exptl_crystal_size_mid 0.159
_exptl_crystal_size_min 0.151
_refine_diff_density_max 0.648
_refine_diff_density_min -0.347
_refine_ls_extinction_method none
_refine_ls_goodness_of_fit_ref 1.051
_refine_ls_hydrogen_treatment constr
_refine_ls_matrix_type full
_refine_ls_number_parameters 308
_refine_ls_number_reflns 4996
_refine_ls_number_restraints 0
_refine_ls_restrained_S_all 1.051
_refine_ls_R_factor_all 0.0630
_refine_ls_R_factor_gt 0.0490
_refine_ls_shift/su_max 0.002
_refine_ls_shift/su_mean 0.000
_refine_ls_structure_factor_coef Fsqd
_refine_ls_weighting_details 'w=1/[\s^2^(Fo^2^)+(0.0646P)^2^+2.5674P] where P=(Fo^2^+2Fc^2^)/3'
_refine_ls_weighting_scheme calc
_refine_ls_wR_factor_gt 0.1203
_refine_ls_wR_factor_ref 0.1273
_reflns_number_gt 3954
_reflns_number_total 4996
_reflns_threshold_expression 'I > 2\s(I)'
_cod_data_source_file d4dt01982b2.cif
_cod_data_source_block Nguyen_3_063_3
_cod_depositor_comments 'Adding full bibliography for 7716750.cif.'
_cod_original_cell_volume 5483.(4)
_cod_database_code 7716750

loop_
_space_group_symop_operation_xyz
'x, y, z'
'-x, y, -z+1/2'
'x+1/2, y+1/2, z'
'-x+1/2, y+1/2, -z+1/2'
'-x, -y, -z'
'x, -y, z-1/2'
'-x+1/2, -y+1/2, -z'
'x+1/2, -y+1/2, z-1/2'

loop_
_atom_site_type_symbol
_atom_site_label
_atom_site_fract_x
_atom_site_fract_y
_atom_site_fract_z
_atom_site_U_iso_or_equiv
_atom_site_adp_type
_atom_site_calc_flag
_atom_site_refinement_flags_adp
_atom_site_refinement_flags_occupancy
_atom_site_refinement_flags_posn
_atom_site_occupancy
_atom_site_disorder_assembly
_atom_site_disorder_group
Mn Mn1 0.70002(2) 0.31786(2) 0.50337(2) 0.01989(14) Uani d . . . 1 . .
N N1 0.69389(8) 0.45213(13) 0.54741(12) 0.0208(4) Uani d . . . 1 . .
N N2 0.61234(8) 0.32331(13) 0.45944(12) 0.0195(4) Uani d . . . 1 . .
N N3 0.73168(9) 0.21197(15) 0.57889(13) 0.0267(5) Uani d . . . 1 . .
H H3A 0.7063 0.1667 0.5842 0.032 Uiso calc U . R 1 . .
H H3B 0.7446 0.2308 0.628 0.032 Uiso calc U . R 1 . .
C C1 0.65903(12) 0.61067(17) 0.53681(16) 0.0285(6) Uani d . . . 1 . .
H H1A 0.6701 0.6177 0.5937 0.043 Uiso calc U . R 1 . .
H H1B 0.6217 0.6387 0.5269 0.043 Uiso calc U . R 1 . .
H H1C 0.6878 0.639 0.5031 0.043 Uiso calc U . R 1 . .
C C2 0.65518(11) 0.51099(16) 0.51602(15) 0.0225(5) Uani d . . . 1 . .
C C3 0.60836(11) 0.48691(17) 0.46381(15) 0.0241(6) Uani d . . . 1 . .
H H3 0.5892 0.5356 0.4389 0.029 Uiso calc U . R 1 . .
C C4 0.58560(10) 0.40173(17) 0.44290(14) 0.0215(5) Uani d . . . 1 . .
C C5 0.52578(11) 0.40338(18) 0.40137(17) 0.0304(6) Uani d . . . 1 . .
H H5A 0.5279 0.3754 0.3482 0.046 Uiso calc U . R 1 . .
H H5B 0.513 0.465 0.3952 0.046 Uiso calc U . R 1 . .
H H5C 0.4985 0.3707 0.4344 0.046 Uiso calc U . R 1 . .
C C6 0.73196(11) 0.48702(16) 0.61206(15) 0.0225(5) Uani d . . . 1 . .
C C7 0.71561(11) 0.47278(17) 0.69376(15) 0.0263(6) Uani d . . . 1 . .
C C8 0.74943(13) 0.5133(2) 0.75622(17) 0.0359(7) Uani d . . . 1 . .
H H8 0.7383 0.5075 0.8107 0.043 Uiso calc U . R 1 . .
C C9 0.79909(13) 0.5619(2) 0.73792(18) 0.0394(7) Uani d . . . 1 . .
H H9 0.8212 0.5883 0.7801 0.047 Uiso calc U . R 1 . .
C C10 0.81620(12) 0.57167(19) 0.65713(17) 0.0336(7) Uani d . . . 1 . .
H H10 0.8502 0.6034 0.6458 0.04 Uiso calc U . R 1 . .
C C11 0.78313(11) 0.53460(16) 0.59276(16) 0.0257(6) Uani d . . . 1 . .
C C12 0.66178(12) 0.41762(19) 0.71434(16) 0.0324(6) Uani d . . . 1 . .
H H12 0.6544 0.376 0.6683 0.039 Uiso calc U . R 1 . .
C C13 0.66954(14) 0.3598(2) 0.79186(19) 0.0443(8) Uani d . . . 1 . .
H H13A 0.7038 0.3228 0.7872 0.066 Uiso calc U . R 1 . .
H H13B 0.6359 0.3216 0.7981 0.066 Uiso calc U . R 1 . .
H H13C 0.6737 0.3986 0.839 0.066 Uiso calc U . R 1 . .
C C14 0.60801(13) 0.4774(2) 0.72145(19) 0.0440(8) Uani d . . . 1 . .
H H14A 0.6138 0.5196 0.7658 0.066 Uiso calc U . R 1 . .
H H14B 0.5745 0.4403 0.7321 0.066 Uiso calc U . R 1 . .
H H14C 0.6017 0.51 0.6709 0.066 Uiso calc U . R 1 . .
C C15 0.80261(11) 0.54676(18) 0.50452(16) 0.0285(6) Uani d . . . 1 . .
H H15 0.7704 0.5277 0.4679 0.034 Uiso calc U . R 1 . .
C C16 0.81763(15) 0.6455(2) 0.4838(2) 0.0489(8) Uani d . . . 1 . .
H H16A 0.7855 0.684 0.4981 0.073 Uiso calc U . R 1 . .
H H16B 0.8247 0.6507 0.426 0.073 Uiso calc U . R 1 . .
H H16C 0.852 0.6635 0.5145 0.073 Uiso calc U . R 1 . .
C C17 0.85526(13) 0.4867(2) 0.48707(18) 0.0391(7) Uani d . . . 1 . .
H H17A 0.8881 0.5064 0.5201 0.059 Uiso calc U . R 1 . .
H H17B 0.8646 0.4911 0.4299 0.059 Uiso calc U . R 1 . .
H H17C 0.8461 0.4249 0.5003 0.059 Uiso calc U . R 1 . .
C C18 0.57930(10) 0.24225(16) 0.44193(15) 0.0210(5) Uani d . . . 1 . .
C C19 0.58213(11) 0.20174(16) 0.36352(15) 0.0236(6) Uani d . . . 1 . .
C C20 0.54853(12) 0.12492(17) 0.34868(17) 0.0297(6) Uani d . . . 1 . .
H H20 0.5505 0.0964 0.2978 0.036 Uiso calc U . R 1 . .
C C21 0.51226(12) 0.08983(18) 0.40736(17) 0.0320(6) Uani d . . . 1 . .
H H21 0.4892 0.0395 0.3952 0.038 Uiso calc U . R 1 . .
C C22 0.51022(12) 0.12949(18) 0.48422(17) 0.0307(6) Uani d . . . 1 . .
H H22 0.4859 0.1051 0.5237 0.037 Uiso calc U . R 1 . .
C C23 0.54397(11) 0.20522(18) 0.50338(16) 0.0271(6) Uani d . . . 1 . .
C C24 0.61985(11) 0.24085(18) 0.29632(16) 0.0277(6) Uani d . . . 1 . .
H H24 0.6373 0.2972 0.3173 0.033 Uiso calc U . R 1 . .
C C25 0.58417(14) 0.2640(2) 0.21897(18) 0.0460(8) Uani d . . . 1 . .
H H25A 0.5669 0.2097 0.1967 0.069 Uiso calc U . R 1 . .
H H25B 0.6092 0.2907 0.1789 0.069 Uiso calc U . R 1 . .
H H25C 0.5539 0.3062 0.2325 0.069 Uiso calc U . R 1 . .
C C26 0.66923(15) 0.1771(2) 0.2750(2) 0.0502(9) Uani d . . . 1 . .
H H26A 0.6916 0.163 0.3238 0.075 Uiso calc U . R 1 . .
H H26B 0.694 0.2056 0.2356 0.075 Uiso calc U . R 1 . .
H H26C 0.6533 0.1223 0.2519 0.075 Uiso calc U . R 1 . .
C C27 0.54136(13) 0.2474(2) 0.58874(16) 0.0382(7) Uani d . . . 1 . .
H H27 0.5682 0.2992 0.5898 0.046 Uiso calc U . R 1 . .
C C28 0.5608(2) 0.1843(3) 0.6546(2) 0.0923(18) Uani d . . . 1 . .
H H28A 0.5344 0.1339 0.6569 0.138 Uiso calc U . R 1 . .
H H28B 0.5614 0.2154 0.7065 0.138 Uiso calc U . R 1 . .
H H28C 0.5994 0.1627 0.6431 0.138 Uiso calc U . R 1 . .
C C29 0.4817(2) 0.2828(4) 0.6086(2) 0.104(2) Uani d . . . 1 . .
H H29A 0.4549 0.2329 0.6128 0.156 Uiso calc U . R 1 . .
H H29B 0.4685 0.323 0.5657 0.156 Uiso calc U . R 1 . .
H H29C 0.4836 0.3149 0.6599 0.156 Uiso calc U . R 1 . .

loop_
_atom_site_aniso_label
_atom_site_aniso_U_11
_atom_site_aniso_U_22
_atom_site_aniso_U_33
_atom_site_aniso_U_12
_atom_site_aniso_U_13
_atom_site_aniso_U_23
Mn1 0.0194(2) 0.0184(2) 0.0218(2) 0.00178(15) -0.00038(15) -0.00046(15)
N1 0.0221(10) 0.0203(11) 0.0201(11) 0.0003(9) 0.0006(8) -0.0016(9)
N2 0.0185(10) 0.0179(11) 0.0219(11) 0.0001(8) -0.0020(8) -0.0005(8)
N3 0.0266(12) 0.0285(12) 0.0248(11) 0.0032(9) 0.0002(9) 0.0029(9)
C1 0.0321(15) 0.0220(13) 0.0311(15) 0.0030(11) -0.0026(12) -0.0018(11)
C2 0.0258(13) 0.0209(13) 0.0209(13) 0.0010(10) 0.0053(10) -0.0017(10)
C3 0.0257(14) 0.0203(13) 0.0263(14) 0.0037(10) 0.0000(11) 0.0023(10)
C4 0.0195(12) 0.0266(14) 0.0186(12) 0.0006(10) 0.0000(10) 0.0008(10)
C5 0.0244(14) 0.0295(15) 0.0369(16) 0.0002(11) -0.0059(12) 0.0044(12)
C6 0.0249(13) 0.0179(12) 0.0248(13) 0.0040(10) -0.0015(11) -0.0036(10)
C7 0.0285(14) 0.0266(14) 0.0238(14) 0.0030(11) -0.0004(11) -0.0046(11)
C8 0.0437(18) 0.0412(17) 0.0227(14) 0.0059(13) -0.0005(13) -0.0062(12)
C9 0.0406(17) 0.0401(17) 0.0371(17) -0.0044(14) -0.0106(14) -0.0143(14)
C10 0.0331(15) 0.0276(15) 0.0398(17) -0.0038(12) -0.0035(13) -0.0050(12)
C11 0.0259(13) 0.0190(13) 0.0320(14) -0.0001(10) -0.0010(11) -0.0010(11)
C12 0.0344(15) 0.0379(16) 0.0252(14) -0.0005(12) 0.0071(12) -0.0024(12)
C13 0.0401(18) 0.049(2) 0.0441(18) 0.0058(15) 0.0145(15) 0.0129(15)
C14 0.0338(17) 0.055(2) 0.0434(18) 0.0024(14) 0.0070(14) 0.0109(15)
C15 0.0264(14) 0.0268(14) 0.0324(15) -0.0020(11) -0.0003(12) 0.0008(11)
C16 0.054(2) 0.0348(18) 0.058(2) -0.0041(15) 0.0087(17) 0.0129(15)
C17 0.0375(17) 0.0432(18) 0.0369(17) 0.0040(14) 0.0061(14) 0.0014(14)
C18 0.0169(12) 0.0187(13) 0.0273(13) 0.0009(10) -0.0032(10) 0.0033(10)
C19 0.0225(13) 0.0238(13) 0.0242(13) 0.0044(10) -0.0055(11) 0.0022(10)
C20 0.0362(15) 0.0249(14) 0.0277(14) 0.0015(12) -0.0082(12) -0.0017(11)
C21 0.0342(15) 0.0223(14) 0.0389(16) -0.0061(11) -0.0111(13) 0.0056(12)
C22 0.0262(14) 0.0305(15) 0.0353(16) -0.0028(11) 0.0006(12) 0.0088(12)
C23 0.0247(14) 0.0274(14) 0.0290(14) 0.0007(11) -0.0004(11) 0.0022(11)
C24 0.0301(14) 0.0267(14) 0.0261(14) -0.0009(11) -0.0012(11) -0.0030(11)
C25 0.0404(18) 0.066(2) 0.0315(16) -0.0084(16) -0.0040(14) 0.0156(15)
C26 0.047(2) 0.050(2) 0.055(2) 0.0143(15) 0.0140(17) 0.0072(16)
C27 0.0439(17) 0.0410(18) 0.0303(15) -0.0165(14) 0.0136(13) -0.0041(13)
C28 0.118(4) 0.125(4) 0.033(2) 0.087(3) -0.023(2) -0.025(2)
C29 0.126(4) 0.146(5) 0.041(2) 0.108(4) 0.002(2) -0.009(3)

loop_
_atom_type_symbol
_atom_type_description
_atom_type_scat_dispersion_real
_atom_type_scat_dispersion_imag
_atom_type_scat_source
C C 0.0033 0.0016 'International Tables Vol C Tables 4.2.6.8 and 6.1.1.4'
H H 0.0000 0.0000 'International Tables Vol C Tables 4.2.6.8 and 6.1.1.4'
N N 0.0061 0.0033 'International Tables Vol C Tables 4.2.6.8 and 6.1.1.4'
Mn Mn 0.3368 0.7283 'International Tables Vol C Tables 4.2.6.8 and 6.1.1.4'

loop_
_geom_angle_atom_site_label_1
_geom_angle_atom_site_label_2
_geom_angle_atom_site_label_3
_geom_angle_site_symmetry_1
_geom_angle_site_symmetry_3
_geom_angle
_geom_angle_publ_flag
N3 Mn1 N1 . . 121.48(9) ?
N3 Mn1 N2 . . 122.50(8) ?
N1 Mn1 N2 . . 90.57(8) ?
N3 Mn1 N3 . 7_656 87.98(9) ?
N1 Mn1 N3 . 7_656 117.56(8) ?
N2 Mn1 N3 . 7_656 119.96(8) ?
N3 Mn1 Mn1 . 7_656 44.20(6) ?
N1 Mn1 Mn1 . 7_656 133.18(6) ?
N2 Mn1 Mn1 . 7_656 136.09(6) ?
N3 Mn1 Mn1 7_656 7_656 43.77(6) ?
C2 N1 C6 . . 115.6(2) ?
C2 N1 Mn1 . . 121.90(16) ?
C6 N1 Mn1 . . 122.48(15) ?
C4 N2 C18 . . 116.3(2) ?
C4 N2 Mn1 . . 121.93(16) ?
C18 N2 Mn1 . . 121.69(14) ?
Mn1 N3 Mn1 . 7_656 92.02(9) ?
Mn1 N3 H3A . . 113.3 ?
Mn1 N3 H3A 7_656 . 113.3 ?
Mn1 N3 H3B . . 113.3 ?
Mn1 N3 H3B 7_656 . 113.3 ?
H3A N3 H3B . . 110.6 ?
C2 C1 H1A . . 109.5 ?
C2 C1 H1B . . 109.5 ?
H1A C1 H1B . . 109.5 ?
C2 C1 H1C . . 109.5 ?
H1A C1 H1C . . 109.5 ?
H1B C1 H1C . . 109.5 ?
N1 C2 C3 . . 124.1(2) ?
N1 C2 C1 . . 120.8(2) ?
C3 C2 C1 . . 115.0(2) ?
C4 C3 C2 . . 130.7(2) ?
C4 C3 H3 . . 114.7 ?
C2 C3 H3 . . 114.7 ?
N2 C4 C3 . . 124.2(2) ?
N2 C4 C5 . . 120.7(2) ?
C3 C4 C5 . . 115.0(2) ?
C4 C5 H5A . . 109.5 ?
C4 C5 H5B . . 109.5 ?
H5A C5 H5B . . 109.5 ?
C4 C5 H5C . . 109.5 ?
H5A C5 H5C . . 109.5 ?
H5B C5 H5C . . 109.5 ?
C7 C6 C11 . . 121.7(2) ?
C7 C6 N1 . . 117.8(2) ?
C11 C6 N1 . . 120.5(2) ?
C8 C7 C6 . . 118.0(2) ?
C8 C7 C12 . . 120.6(2) ?
C6 C7 C12 . . 121.4(2) ?
C9 C8 C7 . . 120.8(3) ?
C9 C8 H8 . . 119.6 ?
C7 C8 H8 . . 119.6 ?
C8 C9 C10 . . 120.5(3) ?
C8 C9 H9 . . 119.8 ?
C10 C9 H9 . . 119.8 ?
C9 C10 C11 . . 120.9(3) ?
C9 C10 H10 . . 119.6 ?
C11 C10 H10 . . 119.6 ?
C10 C11 C6 . . 118.1(2) ?
C10 C11 C15 . . 119.9(2) ?
C6 C11 C15 . . 122.0(2) ?
C7 C12 C14 . . 111.5(2) ?
C7 C12 C13 . . 113.5(2) ?
C14 C12 C13 . . 110.0(2) ?
C7 C12 H12 . . 107.1 ?
C14 C12 H12 . . 107.1 ?
C13 C12 H12 . . 107.1 ?
C12 C13 H13A . . 109.5 ?
C12 C13 H13B . . 109.5 ?
H13A C13 H13B . . 109.5 ?
C12 C13 H13C . . 109.5 ?
H13A C13 H13C . . 109.5 ?
H13B C13 H13C . . 109.5 ?
C12 C14 H14A . . 109.5 ?
C12 C14 H14B . . 109.5 ?
H14A C14 H14B . . 109.5 ?
C12 C14 H14C . . 109.5 ?
H14A C14 H14C . . 109.5 ?
H14B C14 H14C . . 109.5 ?
C11 C15 C17 . . 110.7(2) ?
C11 C15 C16 . . 112.9(2) ?
C17 C15 C16 . . 109.2(2) ?
C11 C15 H15 . . 107.9 ?
C17 C15 H15 . . 107.9 ?
C16 C15 H15 . . 107.9 ?
C15 C16 H16A . . 109.5 ?
C15 C16 H16B . . 109.5 ?
H16A C16 H16B . . 109.5 ?
C15 C16 H16C . . 109.5 ?
H16A C16 H16C . . 109.5 ?
H16B C16 H16C . . 109.5 ?
C15 C17 H17A . . 109.5 ?
C15 C17 H17B . . 109.5 ?
H17A C17 H17B . . 109.5 ?
C15 C17 H17C . . 109.5 ?
H17A C17 H17C . . 109.5 ?
H17B C17 H17C . . 109.5 ?
C23 C18 C19 . . 121.0(2) ?
C23 C18 N2 . . 119.2(2) ?
C19 C18 N2 . . 119.8(2) ?
C20 C19 C18 . . 117.9(2) ?
C20 C19 C24 . . 120.4(2) ?
C18 C19 C24 . . 121.7(2) ?
C21 C20 C19 . . 121.7(3) ?
C21 C20 H20 . . 119.2 ?
C19 C20 H20 . . 119.2 ?
C20 C21 C22 . . 119.9(3) ?
C20 C21 H21 . . 120.0 ?
C22 C21 H21 . . 120.0 ?
C21 C22 C23 . . 121.0(3) ?
C21 C22 H22 . . 119.5 ?
C23 C22 H22 . . 119.5 ?
C22 C23 C18 . . 118.5(2) ?
C22 C23 C27 . . 120.1(2) ?
C18 C23 C27 . . 121.4(2) ?
C26 C24 C19 . . 111.5(2) ?
C26 C24 C25 . . 109.8(2) ?
C19 C24 C25 . . 112.1(2) ?
C26 C24 H24 . . 107.8 ?
C19 C24 H24 . . 107.8 ?
C25 C24 H24 . . 107.8 ?
C24 C25 H25A . . 109.5 ?
C24 C25 H25B . . 109.5 ?
H25A C25 H25B . . 109.5 ?
C24 C25 H25C . . 109.5 ?
H25A C25 H25C . . 109.5 ?
H25B C25 H25C . . 109.5 ?
C24 C26 H26A . . 109.5 ?
C24 C26 H26B . . 109.5 ?
H26A C26 H26B . . 109.5 ?
C24 C26 H26C . . 109.5 ?
H26A C26 H26C . . 109.5 ?
H26B C26 H26C . . 109.5 ?
C28 C27 C29 . . 109.0(3) ?
C28 C27 C23 . . 112.7(3) ?
C29 C27 C23 . . 112.9(3) ?
C28 C27 H27 . . 107.3 ?
C29 C27 H27 . . 107.3 ?
C23 C27 H27 . . 107.3 ?
C27 C28 H28A . . 109.5 ?
C27 C28 H28B . . 109.5 ?
H28A C28 H28B . . 109.5 ?
C27 C28 H28C . . 109.5 ?
H28A C28 H28C . . 109.5 ?
H28B C28 H28C . . 109.5 ?
C27 C29 H29A . . 109.5 ?
C27 C29 H29B . . 109.5 ?
H29A C29 H29B . . 109.5 ?
C27 C29 H29C . . 109.5 ?
H29A C29 H29C . . 109.5 ?
H29B C29 H29C . . 109.5 ?

loop_
_geom_bond_atom_site_label_1
_geom_bond_atom_site_label_2
_geom_bond_site_symmetry_2
_geom_bond_distance
_geom_bond_publ_flag
Mn1 N3 . 2.106(2) ?
Mn1 N1 . 2.111(2) ?
Mn1 N2 . 2.117(2) ?
Mn1 N3 7_656 2.122(2) ?
Mn1 Mn1 7_656 3.0423(12) ?
N1 C2 . 1.334(3) ?
N1 C6 . 1.446(3) ?
N2 C4 . 1.333(3) ?
N2 C18 . 1.440(3) ?
N3 Mn1 7_656 2.122(2) ?
N3 H3A . 0.89 ?
N3 H3B . 0.89 ?
C1 C2 . 1.511(3) ?
C1 H1A . 0.96 ?
C1 H1B . 0.96 ?
C1 H1C . 0.96 ?
C2 C3 . 1.399(3) ?
C3 C4 . 1.399(3) ?
C3 H3 . 0.93 ?
C4 C5 . 1.514(3) ?
C5 H5A . 0.96 ?
C5 H5B . 0.96 ?
C5 H5C . 0.96 ?
C6 C7 . 1.403(4) ?
C6 C11 . 1.405(4) ?
C7 C8 . 1.399(4) ?
C7 C12 . 1.519(4) ?
C8 C9 . 1.381(4) ?
C8 H8 . 0.93 ?
C9 C10 . 1.385(4) ?
C9 H9 . 0.93 ?
C10 C11 . 1.391(4) ?
C10 H10 . 0.93 ?
C11 C15 . 1.521(4) ?
C12 C14 . 1.519(4) ?
C12 C13 . 1.529(4) ?
C12 H12 . 0.98 ?
C13 H13A . 0.96 ?
C13 H13B . 0.96 ?
C13 H13C . 0.96 ?
C14 H14A . 0.96 ?
C14 H14B . 0.96 ?
C14 H14C . 0.96 ?
C15 C17 . 1.526(4) ?
C15 C16 . 1.534(4) ?
C15 H15 . 0.98 ?
C16 H16A . 0.96 ?
C16 H16B . 0.96 ?
C16 H16C . 0.96 ?
C17 H17A . 0.96 ?
C17 H17B . 0.96 ?
C17 H17C . 0.96 ?
C18 C23 . 1.407(3) ?
C18 C19 . 1.410(3) ?
C19 C20 . 1.387(4) ?
C19 C24 . 1.519(4) ?
C20 C21 . 1.377(4) ?
C20 H20 . 0.93 ?
C21 C22 . 1.381(4) ?
C21 H21 . 0.93 ?
C22 C23 . 1.390(4) ?
C22 H22 . 0.93 ?
C23 C27 . 1.523(4) ?
C24 C26 . 1.515(4) ?
C24 C25 . 1.524(4) ?
C24 H24 . 0.98 ?
C25 H25A . 0.96 ?
C25 H25B . 0.96 ?
C25 H25C . 0.96 ?
C26 H26A . 0.96 ?
C26 H26B . 0.96 ?
C26 H26C . 0.96 ?
C27 C28 . 1.481(5) ?
C27 C29 . 1.501(5) ?
C27 H27 . 0.98 ?
C28 H28A . 0.96 ?
C28 H28B . 0.96 ?
C28 H28C . 0.96 ?
C29 H29A . 0.96 ?
C29 H29B . 0.96 ?
C29 H29C . 0.96 ?

loop_
_geom_torsion_atom_site_label_1
_geom_torsion_atom_site_label_2
_geom_torsion_atom_site_label_3
_geom_torsion_atom_site_label_4
_geom_torsion_site_symmetry_1
_geom_torsion_site_symmetry_2
_geom_torsion_site_symmetry_3
_geom_torsion_site_symmetry_4
_geom_torsion
_geom_torsion_publ_flag
C6 N1 C2 C3 . . . . -168.5(2) ?
Mn1 N1 C2 C3 . . . . 12.8(3) ?
C6 N1 C2 C1 . . . . 10.4(3) ?
Mn1 N1 C2 C1 . . . . -168.30(17) ?
N1 C2 C3 C4 . . . . 11.0(4) ?
C1 C2 C3 C4 . . . . -168.0(2) ?
C18 N2 C4 C3 . . . . 173.0(2) ?
Mn1 N2 C4 C3 . . . . -10.0(3) ?
C18 N2 C4 C5 . . . . -5.0(3) ?
Mn1 N2 C4 C5 . . . . 172.08(17) ?
C2 C3 C4 N2 . . . . -12.6(4) ?
C2 C3 C4 C5 . . . . 165.4(3) ?
C2 N1 C6 C7 . . . . 95.1(3) ?
Mn1 N1 C6 C7 . . . . -86.2(2) ?
C2 N1 C6 C11 . . . . -84.1(3) ?
Mn1 N1 C6 C11 . . . . 94.6(2) ?
C11 C6 C7 C8 . . . . 4.8(4) ?
N1 C6 C7 C8 . . . . -174.4(2) ?
C11 C6 C7 C12 . . . . -177.1(2) ?
N1 C6 C7 C12 . . . . 3.7(3) ?
C6 C7 C8 C9 . . . . -3.3(4) ?
C12 C7 C8 C9 . . . . 178.6(3) ?
C7 C8 C9 C10 . . . . 0.2(4) ?
C8 C9 C10 C11 . . . . 1.5(4) ?
C9 C10 C11 C6 . . . . 0.0(4) ?
C9 C10 C11 C15 . . . . 179.6(3) ?
C7 C6 C11 C10 . . . . -3.1(4) ?
N1 C6 C11 C10 . . . . 176.0(2) ?
C7 C6 C11 C15 . . . . 177.2(2) ?
N1 C6 C11 C15 . . . . -3.7(4) ?
C8 C7 C12 C14 . . . . 86.2(3) ?
C6 C7 C12 C14 . . . . -91.8(3) ?
C8 C7 C12 C13 . . . . -38.7(4) ?
C6 C7 C12 C13 . . . . 143.2(3) ?
C10 C11 C15 C17 . . . . 73.7(3) ?
C6 C11 C15 C17 . . . . -106.7(3) ?
C10 C11 C15 C16 . . . . -49.1(3) ?
C6 C11 C15 C16 . . . . 130.5(3) ?
C4 N2 C18 C23 . . . . -89.7(3) ?
Mn1 N2 C18 C23 . . . . 93.3(2) ?
C4 N2 C18 C19 . . . . 89.5(3) ?
Mn1 N2 C18 C19 . . . . -87.5(2) ?
C23 C18 C19 C20 . . . . 0.7(4) ?
N2 C18 C19 C20 . . . . -178.5(2) ?
C23 C18 C19 C24 . . . . 179.8(2) ?
N2 C18 C19 C24 . . . . 0.6(3) ?
C18 C19 C20 C21 . . . . 1.6(4) ?
C24 C19 C20 C21 . . . . -177.6(2) ?
C19 C20 C21 C22 . . . . -2.2(4) ?
C20 C21 C22 C23 . . . . 0.6(4) ?
C21 C22 C23 C18 . . . . 1.6(4) ?
C21 C22 C23 C27 . . . . -179.6(3) ?
C19 C18 C23 C22 . . . . -2.2(4) ?
N2 C18 C23 C22 . . . . 177.0(2) ?
C19 C18 C23 C27 . . . . 178.9(2) ?
N2 C18 C23 C27 . . . . -1.9(4) ?
C20 C19 C24 C26 . . . . -66.6(3) ?
C18 C19 C24 C26 . . . . 114.3(3) ?
C20 C19 C24 C25 . . . . 56.9(3) ?
C18 C19 C24 C25 . . . . -122.2(3) ?
C22 C23 C27 C28 . . . . 61.7(4) ?
C18 C23 C27 C28 . . . . -119.5(3) ?
C22 C23 C27 C29 . . . . -62.2(4) ?
C18 C23 C27 C29 . . . . 116.6(4) ?
